data_4325145
loop_
_publ_author_name
'Oliver Kluge'
'Katharina Grummt'
'Ralf Biedermann'
'Harald Krautscheid'

_publ_section_title
;
 Trialkylphosphine-Stabilized Copper(I) Phenylchalcogenolate Complexes -
 Crystal Structures and Copper-Chalcogenolate Bonding
;
_journal_name_full 'Inorganic Chemistry'
_journal_page_first 4742
_journal_page_last 4752
_journal_paper_doi 10.1021/ic102249g
_journal_volume 50
_journal_year 2011
_chemical_formula_moiety 'C66 H105 Cu6 P5 Te6'
_chemical_formula_sum 'C66 H105 Cu6 P5 Te6'
_chemical_formula_weight 2200.19
_chemical_name_common pentakis(triethylphosphino)-hexakis(copper-phenyltellurolate)
_chemical_name_systematic
;
pentakis(\m~3~-phenyltellurido)-(\m~2~-phenyltellurido)
-pentakis(triethylphosphine)-hexa-copper
;
_space_group_IT_number 14
_symmetry_cell_setting monoclinic
_symmetry_Int_Tables_number 14
_symmetry_space_group_name_Hall '-P 2yn'
_symmetry_space_group_name_H-M 'P 1 21/n 1'
_atom_sites_solution_hydrogens geom
_atom_sites_solution_primary direct
_atom_sites_solution_secondary difmap
_audit_creation_method SHELXL-97
_cell_angle_alpha 90.00
_cell_angle_beta 98.176(2)
_cell_angle_gamma 90.00
_cell_formula_units_Z 4
_cell_length_a 21.6472(6)
_cell_length_b 15.5979(5)
_cell_length_c 24.1542(7)
_cell_measurement_reflns_used 56731
_cell_measurement_temperature 180(2)
_cell_measurement_theta_max 28.36
_cell_measurement_theta_min 1.56
_cell_volume 8072.8(4)
_computing_cell_refinement 'STOE X-AREA'
_computing_data_collection 'STOE X-AREA'
_computing_data_reduction 'STOE X-RED'
_computing_structure_refinement 'SHELXL-97 (Sheldrick, 1997)'
_computing_structure_solution SIR-92
_diffrn_ambient_temperature 180(2)
_diffrn_detector 'image plate (34 cm diameter / schwenk)'
_diffrn_detector_area_resol_mean 6.67
_diffrn_detector_type STOE
_diffrn_measured_fraction_theta_full 0.999
_diffrn_measured_fraction_theta_max 0.999
_diffrn_measurement_details ' 198 frames, detector distance = 110 mm'
_diffrn_measurement_device '2-circle goniometer'
_diffrn_measurement_device_type 'STOE IPDS 2T'
_diffrn_measurement_method 'rotation method'
_diffrn_radiation_collimation '0.5 mm diameter, multiple pinhole'
_diffrn_radiation_monochromator 'plane graphite'
_diffrn_radiation_polarisn_norm 0
_diffrn_radiation_type 'Mo K\a'
_diffrn_radiation_wavelength 0.71073
_diffrn_reflns_av_R_equivalents 0.0568
_diffrn_reflns_av_sigmaI/netI 0.0422
_diffrn_reflns_limit_h_max 26
_diffrn_reflns_limit_h_min -26
_diffrn_reflns_limit_k_max 19
_diffrn_reflns_limit_k_min -19
_diffrn_reflns_limit_l_max 28
_diffrn_reflns_limit_l_min -29
_diffrn_reflns_number 49508
_diffrn_reflns_theta_full 26.00
_diffrn_reflns_theta_max 26.00
_diffrn_reflns_theta_min 1.56
_diffrn_source 'sealed X-ray tube, 12 x 0.4 mm long-fine focus'
_diffrn_source_current 40
_diffrn_source_power 2.00
_diffrn_source_voltage 50
_exptl_absorpt_coefficient_mu 3.811
_exptl_absorpt_correction_T_max 0.3850
_exptl_absorpt_correction_T_min 0.2529
_exptl_absorpt_correction_type integration
_exptl_absorpt_process_details 'STOE X-RED'
_exptl_crystal_colour yellow
_exptl_crystal_density_diffrn 1.810
_exptl_crystal_description block
_exptl_crystal_F_000 4248
_exptl_crystal_size_max 0.40
_exptl_crystal_size_mid 0.30
_exptl_crystal_size_min 0.20
_refine_diff_density_max 0.823
_refine_diff_density_min -0.913
_refine_diff_density_rms 0.104
_refine_ls_extinction_method none
_refine_ls_goodness_of_fit_ref 0.985
_refine_ls_hydrogen_treatment constr
_refine_ls_matrix_type full
_refine_ls_number_parameters 737
_refine_ls_number_reflns 15868
_refine_ls_number_restraints 0
_refine_ls_restrained_S_all 0.985
_refine_ls_R_factor_all 0.0416
_refine_ls_R_factor_gt 0.0306
_refine_ls_shift/su_max 0.003
_refine_ls_shift/su_mean 0.000
_refine_ls_structure_factor_coef Fsqd
_refine_ls_weighting_details 'calc w=1/[\s^2^(Fo^2^)+(0.0417P)^2^+0.0000P] where P=(Fo^2^+2Fc^2^)/3'
_refine_ls_weighting_scheme calc
_refine_ls_wR_factor_gt 0.0730
_refine_ls_wR_factor_ref 0.0763
_reflns_number_gt 12981
_reflns_number_total 15868
_reflns_threshold_expression >2sigma(I)
_cod_data_source_file ic102249g_si_002_06.cif
_cod_data_source_block 06
_cod_original_sg_symbol_H-M 'P 21/n'
_cod_database_code 4325145

loop_
_symmetry_equiv_pos_as_xyz
'x, y, z'
'-x+1/2, y+1/2, -z+1/2'
'-x, -y, -z'
'x-1/2, -y-1/2, z-1/2'

loop_
_atom_site_label
_atom_site_type_symbol
_atom_site_fract_x
_atom_site_fract_y
_atom_site_fract_z
_atom_site_U_iso_or_equiv
_atom_site_adp_type
_atom_site_occupancy
_atom_site_symmetry_multiplicity
_atom_site_calc_flag
_atom_site_refinement_flags
_atom_site_disorder_assembly
_atom_site_disorder_group
Cu1 Cu 0.23929(2) 0.37911(3) 0.38411(2) 0.04295(12) Uani 1 1 d . B .
Cu2 Cu 0.20781(2) 0.31067(3) 0.47564(2) 0.04252(11) Uani 1 1 d . . .
Cu3 Cu 0.26635(2) 0.19510(3) 0.561817(18) 0.03581(10) Uani 1 1 d . . .
Cu4 Cu 0.36089(2) 0.29407(3) 0.570470(19) 0.03921(11) Uani 1 1 d . A .
Cu5 Cu 0.25166(2) 0.09452(3) 0.476493(19) 0.04032(11) Uani 1 1 d . B .
Cu6 Cu 0.17165(2) 0.23619(3) 0.61161(2) 0.04023(11) Uani 1 1 d . . .
Te1 Te 0.310395(12) 0.396043(18) 0.487936(10) 0.04013(6) Uani 1 1 d . . .
Te2 Te 0.217867(11) 0.207683(18) 0.395896(11) 0.04034(7) Uani 1 1 d . . .
Te3 Te 0.129904(12) 0.353970(18) 0.538003(11) 0.04188(7) Uani 1 1 d . . .
Te4 Te 0.364964(11) 0.151955(18) 0.512638(10) 0.03913(6) Uani 1 1 d . . .
Te5 Te 0.166228(11) 0.100366(17) 0.543760(10) 0.03732(6) Uani 1 1 d . . .
Te6 Te 0.284405(11) 0.302109(18) 0.647192(10) 0.03894(6) Uani 1 1 d . . .
P1 P 0.15601(5) 0.46590(9) 0.36392(5) 0.0524(3) Uani 1 1 d . . .
P2 P 0.31750(6) 0.36858(9) 0.33207(6) 0.0573(3) Uani 1 1 d . . .
P3 P 0.45908(5) 0.33773(11) 0.59910(5) 0.0599(4) Uani 1 1 d . . .
P4 P 0.25550(7) -0.03481(9) 0.43610(6) 0.0667(4) Uani 1 1 d . . .
P5 P 0.11518(5) 0.22071(8) 0.68276(5) 0.0448(2) Uani 1 1 d . . .
C1 C 0.2998(2) 0.5137(3) 0.53130(18) 0.0478(10) Uani 1 1 d . . .
C2 C 0.2581(2) 0.5234(3) 0.56910(19) 0.0521(11) Uani 1 1 d . . .
H2 H 0.2317 0.4785 0.5753 0.063 Uiso 1 1 calc R . .
C3 C 0.2555(2) 0.6000(4) 0.5978(2) 0.0658(14) Uani 1 1 d . . .
H3 H 0.2264 0.6071 0.6222 0.079 Uiso 1 1 calc R . .
C4 C 0.2962(3) 0.6659(4) 0.5901(3) 0.0780(17) Uani 1 1 d . . .
H4 H 0.2956 0.7163 0.6106 0.094 Uiso 1 1 calc R . .
C5 C 0.3371(3) 0.6570(4) 0.5524(3) 0.0807(18) Uani 1 1 d . . .
H5 H 0.3640 0.7016 0.5468 0.097 Uiso 1 1 calc R . .
C6 C 0.3387(3) 0.5815(3) 0.5227(2) 0.0646(14) Uani 1 1 d . . .
H6 H 0.3662 0.5761 0.4966 0.078 Uiso 1 1 calc R . .
C7 C 0.12562(18) 0.1646(3) 0.36646(16) 0.0425(9) Uani 1 1 d . . .
C8 C 0.1157(2) 0.1183(3) 0.31705(18) 0.0555(11) Uani 1 1 d . . .
H8 H 0.1484 0.1094 0.2966 0.067 Uiso 1 1 calc R . .
C9 C 0.0567(3) 0.0851(4) 0.2980(2) 0.0681(14) Uani 1 1 d . . .
H9 H 0.0503 0.0530 0.2652 0.082 Uiso 1 1 calc R . .
C10 C 0.0084(2) 0.0995(4) 0.3275(2) 0.0691(15) Uani 1 1 d . . .
H10 H -0.0309 0.0777 0.3145 0.083 Uiso 1 1 calc R . .
C11 C 0.0176(2) 0.1464(4) 0.3765(2) 0.0623(13) Uani 1 1 d . . .
H11 H -0.0155 0.1565 0.3963 0.075 Uiso 1 1 calc R . .
C12 C 0.07701(19) 0.1786(3) 0.39625(18) 0.0491(10) Uani 1 1 d . . .
H12 H 0.0836 0.2094 0.4295 0.059 Uiso 1 1 calc R . .
C13 C 0.03550(17) 0.3229(3) 0.50560(17) 0.0439(9) Uani 1 1 d . . .
C14 C 0.00879(19) 0.2436(3) 0.51346(19) 0.0519(11) Uani 1 1 d . . .
H14 H 0.0329 0.2002 0.5321 0.062 Uiso 1 1 calc R . .
C15 C -0.0539(2) 0.2288(4) 0.4935(2) 0.0734(16) Uani 1 1 d . . .
H15 H -0.0716 0.1755 0.4985 0.088 Uiso 1 1 calc R . .
C16 C -0.0897(2) 0.2941(5) 0.4662(3) 0.0798(19) Uani 1 1 d . . .
H16 H -0.1316 0.2845 0.4529 0.096 Uiso 1 1 calc R . .
C17 C -0.0638(2) 0.3718(5) 0.4588(2) 0.0738(17) Uani 1 1 d . . .
H17 H -0.0885 0.4153 0.4410 0.089 Uiso 1 1 calc R . .
C18 C -0.0017(2) 0.3870(4) 0.47727(19) 0.0570(12) Uani 1 1 d . . .
H18 H 0.0157 0.4401 0.4709 0.068 Uiso 1 1 calc R . .
C19 C 0.41086(18) 0.0618(3) 0.57082(18) 0.0489(10) Uani 1 1 d . . .
C20 C 0.4450(3) -0.0038(5) 0.5509(3) 0.097(2) Uani 1 1 d . . .
H20 H 0.4467 -0.0091 0.5127 0.116 Uiso 1 1 calc R . .
C21 C 0.4769(4) -0.0620(6) 0.5889(3) 0.134(4) Uani 1 1 d . . .
H21 H 0.5009 -0.1049 0.5757 0.161 Uiso 1 1 calc R . .
C22 C 0.4737(3) -0.0570(5) 0.6445(3) 0.103(3) Uani 1 1 d . . .
H22 H 0.4941 -0.0971 0.6691 0.124 Uiso 1 1 calc R . .
C23 C 0.4398(2) 0.0083(4) 0.6639(2) 0.0697(15) Uani 1 1 d . . .
H23 H 0.4380 0.0127 0.7020 0.084 Uiso 1 1 calc R . .
C24 C 0.40857(19) 0.0672(3) 0.62772(18) 0.0502(10) Uani 1 1 d . . .
H24 H 0.3858 0.1108 0.6416 0.060 Uiso 1 1 calc R . .
C25 C 0.19256(18) -0.0099(3) 0.59298(15) 0.0381(8) Uani 1 1 d . . .
C26 C 0.1470(2) -0.0667(3) 0.60401(19) 0.0513(11) Uani 1 1 d . . .
H26 H 0.1057 -0.0575 0.5885 0.062 Uiso 1 1 calc R . .
C27 C 0.1622(2) -0.1371(3) 0.6380(2) 0.0658(14) Uani 1 1 d . . .
H27 H 0.1310 -0.1752 0.6448 0.079 Uiso 1 1 calc R . .
C28 C 0.2228(2) -0.1516(3) 0.6618(2) 0.0587(12) Uani 1 1 d . . .
H28 H 0.2327 -0.1980 0.6856 0.070 Uiso 1 1 calc R . .
C29 C 0.2684(2) -0.0969(4) 0.6499(2) 0.0642(13) Uani 1 1 d . . .
H29 H 0.3097 -0.1068 0.6651 0.077 Uiso 1 1 calc R . .
C30 C 0.2537(2) -0.0267(3) 0.6155(2) 0.0561(12) Uani 1 1 d . . .
H30 H 0.2853 0.0095 0.6073 0.067 Uiso 1 1 calc R . .
C31 C 0.32405(18) 0.2155(3) 0.71104(16) 0.0430(9) Uani 1 1 d . . .
C32 C 0.37560(19) 0.2406(4) 0.74871(18) 0.0541(11) Uani 1 1 d . . .
H32 H 0.3937 0.2941 0.7451 0.065 Uiso 1 1 calc R . .
C33 C 0.3999(2) 0.1860(4) 0.7914(2) 0.0672(15) Uani 1 1 d . . .
H33 H 0.4345 0.2029 0.8164 0.081 Uiso 1 1 calc R . .
C34 C 0.3737(3) 0.1072(4) 0.7974(2) 0.0713(16) Uani 1 1 d . . .
H34 H 0.3895 0.0715 0.8269 0.086 Uiso 1 1 calc R . .
C35 C 0.3232(3) 0.0811(4) 0.7592(2) 0.0665(13) Uani 1 1 d . . .
H35 H 0.3059 0.0270 0.7624 0.080 Uiso 1 1 calc R . .
C36 C 0.2986(2) 0.1348(3) 0.71655(19) 0.0541(11) Uani 1 1 d . . .
H36 H 0.2646 0.1170 0.6912 0.065 Uiso 1 1 calc R . .
C37 C 0.1024(3) 0.3222(5) 0.7178(3) 0.089(2) Uani 1 1 d . . .
H37A H 0.0830 0.3107 0.7508 0.107 Uiso 1 1 calc R . .
H37B H 0.1423 0.3495 0.7297 0.107 Uiso 1 1 calc R . .
C38 C 0.0601(3) 0.3842(4) 0.6783(3) 0.095(2) Uani 1 1 d . . .
H38A H 0.0813 0.4008 0.6477 0.142 Uiso 1 1 calc R . .
H38B H 0.0511 0.4342 0.6989 0.142 Uiso 1 1 calc R . .
H38C H 0.0218 0.3556 0.6641 0.142 Uiso 1 1 calc R . .
C39 C 0.0383(2) 0.1744(4) 0.6637(2) 0.0710(15) Uani 1 1 d . . .
H39A H 0.0166 0.2078 0.6331 0.085 Uiso 1 1 calc R . .
H39B H 0.0435 0.1171 0.6496 0.085 Uiso 1 1 calc R . .
C40 C -0.0039(3) 0.1684(5) 0.7095(3) 0.094(2) Uani 1 1 d . . .
H40A H 0.0159 0.1333 0.7396 0.141 Uiso 1 1 calc R . .
H40B H -0.0431 0.1433 0.6943 0.141 Uiso 1 1 calc R . .
H40C H -0.0108 0.2247 0.7234 0.141 Uiso 1 1 calc R . .
C41 C 0.1472(2) 0.1582(4) 0.7454(2) 0.0713(16) Uani 1 1 d . . .
H41A H 0.1893 0.1777 0.7585 0.086 Uiso 1 1 calc R . .
H41B H 0.1220 0.1688 0.7749 0.086 Uiso 1 1 calc R . .
C42 C 0.1486(3) 0.0604(4) 0.7340(2) 0.0757(16) Uani 1 1 d . . .
H42A H 0.1067 0.0396 0.7244 0.114 Uiso 1 1 calc R . .
H42B H 0.1683 0.0314 0.7668 0.114 Uiso 1 1 calc R . .
H42C H 0.1716 0.0497 0.7035 0.114 Uiso 1 1 calc R . .
C43A C 0.4764(5) 0.3979(8) 0.6599(4) 0.051(3) Uiso 0.506(11) 1 d P A 1
H43A H 0.4643 0.3668 0.6914 0.061 Uiso 0.506(11) 1 calc PR A 1
H43B H 0.5209 0.4089 0.6673 0.061 Uiso 0.506(11) 1 calc PR A 1
C44A C 0.4406(6) 0.4827(9) 0.6518(5) 0.064(3) Uiso 0.506(11) 1 d P A 1
H44A H 0.4498 0.5169 0.6849 0.096 Uiso 0.506(11) 1 calc PR A 1
H44B H 0.3966 0.4712 0.6448 0.096 Uiso 0.506(11) 1 calc PR A 1
H44C H 0.4530 0.5130 0.6205 0.096 Uiso 0.506(11) 1 calc PR A 1
C45A C 0.4877(5) 0.4091(7) 0.5399(4) 0.048(2) Uiso 0.506(11) 1 d P A 1
H45A H 0.4574 0.4540 0.5289 0.057 Uiso 0.506(11) 1 calc PR A 1
H45B H 0.5271 0.4359 0.5541 0.057 Uiso 0.506(11) 1 calc PR A 1
C46A C 0.4954(4) 0.3545(7) 0.4897(4) 0.047(2) Uiso 0.506(11) 1 d P A 1
H46A H 0.5089 0.3898 0.4612 0.071 Uiso 0.506(11) 1 calc PR A 1
H46B H 0.4563 0.3281 0.4756 0.071 Uiso 0.506(11) 1 calc PR A 1
H46C H 0.5261 0.3109 0.5005 0.071 Uiso 0.506(11) 1 calc PR A 1
C47A C 0.5210(5) 0.2708(8) 0.6119(5) 0.066(3) Uiso 0.506(11) 1 d P A 1
H47A H 0.5170 0.2250 0.5845 0.080 Uiso 0.506(11) 1 calc PR A 1
H47B H 0.5592 0.3020 0.6090 0.080 Uiso 0.506(11) 1 calc PR A 1
C48A C 0.5239(6) 0.2333(9) 0.6703(6) 0.082(4) Uiso 0.506(11) 1 d P A 1
H48A H 0.5583 0.1941 0.6771 0.123 Uiso 0.506(11) 1 calc PR A 1
H48B H 0.4857 0.2034 0.6732 0.123 Uiso 0.506(11) 1 calc PR A 1
H48C H 0.5294 0.2787 0.6974 0.123 Uiso 0.506(11) 1 calc PR A 1
C43B C 0.4681(5) 0.4283(8) 0.6540(4) 0.042(2) Uiso 0.494(11) 1 d P A 2
H43C H 0.4581 0.4050 0.6888 0.051 Uiso 0.494(11) 1 calc PR A 2
H43D H 0.5117 0.4451 0.6603 0.051 Uiso 0.494(11) 1 calc PR A 2
C44B C 0.4296(5) 0.5080(8) 0.6407(5) 0.054(3) Uiso 0.494(11) 1 d P A 2
H44D H 0.4382 0.5481 0.6709 0.081 Uiso 0.494(11) 1 calc PR A 2
H44E H 0.3861 0.4932 0.6357 0.081 Uiso 0.494(11) 1 calc PR A 2
H44F H 0.4399 0.5334 0.6070 0.081 Uiso 0.494(11) 1 calc PR A 2
C45B C 0.5033(5) 0.3743(8) 0.5512(4) 0.053(3) Uiso 0.494(11) 1 d P A 2
H45C H 0.4865 0.4292 0.5375 0.064 Uiso 0.494(11) 1 calc PR A 2
H45D H 0.5451 0.3846 0.5704 0.064 Uiso 0.494(11) 1 calc PR A 2
C46B C 0.5090(5) 0.3178(9) 0.5005(5) 0.063(3) Uiso 0.494(11) 1 d P A 2
H46D H 0.5345 0.3461 0.4767 0.095 Uiso 0.494(11) 1 calc PR A 2
H46E H 0.4682 0.3078 0.4801 0.095 Uiso 0.494(11) 1 calc PR A 2
H46F H 0.5277 0.2640 0.5128 0.095 Uiso 0.494(11) 1 calc PR A 2
C47B C 0.5093(5) 0.2368(9) 0.6304(6) 0.067(3) Uiso 0.494(11) 1 d P A 2
H47C H 0.4899 0.2142 0.6612 0.080 Uiso 0.494(11) 1 calc PR A 2
H47D H 0.5061 0.1929 0.6017 0.080 Uiso 0.494(11) 1 calc PR A 2
C48B C 0.5783(6) 0.2503(10) 0.6516(6) 0.091(5) Uiso 0.494(11) 1 d P A 2
H48D H 0.5966 0.1970 0.6654 0.137 Uiso 0.494(11) 1 calc PR A 2
H48E H 0.5828 0.2919 0.6812 0.137 Uiso 0.494(11) 1 calc PR A 2
H48F H 0.5991 0.2704 0.6215 0.137 Uiso 0.494(11) 1 calc PR A 2
C49A C 0.2742(6) -0.0328(9) 0.3683(5) 0.102(4) Uiso 0.611(6) 1 d P B 1
H49A H 0.2444 0.0029 0.3450 0.123 Uiso 0.611(6) 1 calc PR B 1
H49B H 0.2713 -0.0903 0.3530 0.123 Uiso 0.611(6) 1 calc PR B 1
C50A C 0.3499(6) 0.0073(8) 0.3670(5) 0.088(3) Uiso 0.611(6) 1 d P B 1
H50A H 0.3591 0.0066 0.3293 0.133 Uiso 0.611(6) 1 calc PR B 1
H50B H 0.3795 -0.0279 0.3901 0.133 Uiso 0.611(6) 1 calc PR B 1
H50C H 0.3523 0.0650 0.3809 0.133 Uiso 0.611(6) 1 calc PR B 1
C51A C 0.1826(8) -0.1080(11) 0.4373(7) 0.129(5) Uiso 0.611(6) 1 d P B 1
H51A H 0.1888 -0.1624 0.4195 0.155 Uiso 0.611(6) 1 calc PR B 1
H51B H 0.1764 -0.1191 0.4757 0.155 Uiso 0.611(6) 1 calc PR B 1
C52A C 0.1279(6) -0.0640(9) 0.4073(5) 0.091(3) Uiso 0.611(6) 1 d P B 1
H52A H 0.0917 -0.0995 0.4074 0.137 Uiso 0.611(6) 1 calc PR B 1
H52B H 0.1345 -0.0533 0.3695 0.137 Uiso 0.611(6) 1 calc PR B 1
H52C H 0.1218 -0.0106 0.4256 0.137 Uiso 0.611(6) 1 calc PR B 1
C53A C 0.3076(5) -0.1144(7) 0.4688(4) 0.076(3) Uiso 0.611(6) 1 d P B 1
H53A H 0.3487 -0.0888 0.4772 0.091 Uiso 0.611(6) 1 calc PR B 1
H53B H 0.2942 -0.1297 0.5041 0.091 Uiso 0.611(6) 1 calc PR B 1
C54A C 0.3139(6) -0.1980(9) 0.4355(6) 0.110(4) Uiso 0.611(6) 1 d P B 1
H54A H 0.3430 -0.2358 0.4571 0.165 Uiso 0.611(6) 1 calc PR B 1
H54B H 0.3288 -0.1846 0.4009 0.165 Uiso 0.611(6) 1 calc PR B 1
H54C H 0.2740 -0.2256 0.4278 0.165 Uiso 0.611(6) 1 calc PR B 1
C49B C 0.3270(12) -0.0484(18) 0.3962(10) 0.131(8) Uiso 0.389(6) 1 d P B 2
H49C H 0.3656 -0.0338 0.4199 0.157 Uiso 0.389(6) 1 calc PR B 2
H49D H 0.3299 -0.1067 0.3829 0.157 Uiso 0.389(6) 1 calc PR B 2
C50B C 0.3158(7) 0.0034(9) 0.3559(6) 0.060(3) Uiso 0.389(6) 1 d P B 2
H50D H 0.3499 0.0028 0.3343 0.089 Uiso 0.389(6) 1 calc PR B 2
H50E H 0.3110 0.0602 0.3701 0.089 Uiso 0.389(6) 1 calc PR B 2
H50F H 0.2781 -0.0132 0.3325 0.089 Uiso 0.389(6) 1 calc PR B 2
C51B C 0.1880(6) -0.0690(9) 0.3870(5) 0.057(3) Uiso 0.389(6) 1 d P B 2
H51C H 0.1707 -0.0220 0.3635 0.068 Uiso 0.389(6) 1 calc PR B 2
H51D H 0.1985 -0.1158 0.3636 0.068 Uiso 0.389(6) 1 calc PR B 2
C52B C 0.1414(13) -0.0992(19) 0.4285(12) 0.124(8) Uiso 0.389(6) 1 d P B 2
H52D H 0.1031 -0.1187 0.4072 0.186 Uiso 0.389(6) 1 calc PR B 2
H52E H 0.1330 -0.0521 0.4518 0.186 Uiso 0.389(6) 1 calc PR B 2
H52F H 0.1601 -0.1452 0.4515 0.186 Uiso 0.389(6) 1 calc PR B 2
C53B C 0.2680(10) -0.1260(14) 0.4841(9) 0.102(6) Uiso 0.389(6) 1 d P B 2
H53C H 0.2323 -0.1311 0.5040 0.123 Uiso 0.389(6) 1 calc PR B 2
H53D H 0.2702 -0.1780 0.4624 0.123 Uiso 0.389(6) 1 calc PR B 2
C54B C 0.3334(12) -0.1186(18) 0.5313(11) 0.138(9) Uiso 0.389(6) 1 d P B 2
H54D H 0.3367 -0.1680 0.5552 0.207 Uiso 0.389(6) 1 calc PR B 2
H54E H 0.3314 -0.0678 0.5534 0.207 Uiso 0.389(6) 1 calc PR B 2
H54F H 0.3692 -0.1156 0.5120 0.207 Uiso 0.389(6) 1 calc PR B 2
C55 C 0.1416(3) 0.5444(4) 0.4167(2) 0.0736(16) Uani 1 1 d . . .
H55A H 0.1008 0.5698 0.4055 0.088 Uiso 1 1 calc R . .
H55B H 0.1404 0.5147 0.4518 0.088 Uiso 1 1 calc R . .
C56 C 0.1895(3) 0.6156(4) 0.4263(3) 0.090(2) Uani 1 1 d . . .
H56A H 0.2306 0.5913 0.4320 0.134 Uiso 1 1 calc R . .
H56B H 0.1829 0.6480 0.4588 0.134 Uiso 1 1 calc R . .
H56C H 0.1853 0.6527 0.3943 0.134 Uiso 1 1 calc R . .
C57 C 0.1580(2) 0.5305(4) 0.3005(2) 0.0642(14) Uani 1 1 d . . .
H57A H 0.1953 0.5657 0.3061 0.077 Uiso 1 1 calc R . .
H57B H 0.1621 0.4917 0.2698 0.077 Uiso 1 1 calc R . .
C58 C 0.1023(3) 0.5888(5) 0.2826(3) 0.091(2) Uani 1 1 d . . .
H58A H 0.1114 0.6260 0.2532 0.136 Uiso 1 1 calc R . .
H58B H 0.0941 0.6226 0.3140 0.136 Uiso 1 1 calc R . .
H58C H 0.0663 0.5546 0.2695 0.136 Uiso 1 1 calc R . .
C59 C 0.0819(2) 0.4089(4) 0.3496(2) 0.0659(14) Uani 1 1 d . . .
H59A H 0.0777 0.3713 0.3808 0.079 Uiso 1 1 calc R . .
H59B H 0.0481 0.4502 0.3466 0.079 Uiso 1 1 calc R . .
C60 C 0.0760(2) 0.3560(4) 0.2963(3) 0.0828(19) Uani 1 1 d . . .
H60A H 0.0734 0.3936 0.2645 0.124 Uiso 1 1 calc R . .
H60B H 0.0389 0.3215 0.2935 0.124 Uiso 1 1 calc R . .
H60C H 0.1118 0.3195 0.2971 0.124 Uiso 1 1 calc R . .
C61A C 0.3063(4) 0.3532(6) 0.2613(4) 0.063(2) Uiso 0.611(6) 1 d P B 1
H61A H 0.2875 0.4043 0.2432 0.076 Uiso 0.611(6) 1 calc PR B 1
H61B H 0.3465 0.3449 0.2487 0.076 Uiso 0.611(6) 1 calc PR B 1
C62A C 0.2645(6) 0.2761(7) 0.2432(5) 0.079(3) Uiso 0.611(6) 1 d P B 1
H62A H 0.2607 0.2695 0.2034 0.118 Uiso 0.611(6) 1 calc PR B 1
H62B H 0.2240 0.2851 0.2539 0.118 Uiso 0.611(6) 1 calc PR B 1
H62C H 0.2828 0.2252 0.2610 0.118 Uiso 0.611(6) 1 calc PR B 1
C63A C 0.3746(4) 0.2833(6) 0.3624(4) 0.056(2) Uiso 0.611(6) 1 d P B 1
H63A H 0.3835 0.2918 0.4026 0.068 Uiso 0.611(6) 1 calc PR B 1
H63B H 0.3548 0.2277 0.3561 0.068 Uiso 0.611(6) 1 calc PR B 1
C64A C 0.4376(4) 0.2816(6) 0.3382(3) 0.058(2) Uiso 0.611(6) 1 d P B 1
H64A H 0.4638 0.2372 0.3563 0.087 Uiso 0.611(6) 1 calc PR B 1
H64B H 0.4582 0.3360 0.3448 0.087 Uiso 0.611(6) 1 calc PR B 1
H64C H 0.4297 0.2707 0.2988 0.087 Uiso 0.611(6) 1 calc PR B 1
C65A C 0.3724(4) 0.4631(6) 0.3432(4) 0.062(2) Uiso 0.611(6) 1 d P B 1
H65A H 0.3951 0.4608 0.3809 0.075 Uiso 0.611(6) 1 calc PR B 1
H65B H 0.4026 0.4594 0.3172 0.075 Uiso 0.611(6) 1 calc PR B 1
C66A C 0.3370(5) 0.5501(8) 0.3347(5) 0.064(3) Uiso 0.611(6) 1 d P B 1
H66A H 0.3664 0.5964 0.3406 0.096 Uiso 0.611(6) 1 calc PR B 1
H66B H 0.3077 0.5544 0.3609 0.096 Uiso 0.611(6) 1 calc PR B 1
H66C H 0.3151 0.5530 0.2973 0.096 Uiso 0.611(6) 1 calc PR B 1
C61B C 0.2961(7) 0.2947(11) 0.2637(7) 0.070(4) Uiso 0.389(6) 1 d P B 2
H61C H 0.3217 0.3130 0.2360 0.084 Uiso 0.389(6) 1 calc PR B 2
H61D H 0.3078 0.2362 0.2739 0.084 Uiso 0.389(6) 1 calc PR B 2
C62B C 0.2278(7) 0.2948(11) 0.2362(7) 0.073(4) Uiso 0.389(6) 1 d P B 2
H62D H 0.2229 0.2562 0.2049 0.110 Uiso 0.389(6) 1 calc PR B 2
H62E H 0.2161 0.3516 0.2235 0.110 Uiso 0.389(6) 1 calc PR B 2
H62F H 0.2017 0.2766 0.2629 0.110 Uiso 0.389(6) 1 calc PR B 2
C63B C 0.3938(8) 0.3458(12) 0.3511(8) 0.084(5) Uiso 0.389(6) 1 d P B 2
H63C H 0.4159 0.3570 0.3196 0.101 Uiso 0.389(6) 1 calc PR B 2
H63D H 0.4106 0.3840 0.3812 0.101 Uiso 0.389(6) 1 calc PR B 2
C64B C 0.4051(12) 0.2602(16) 0.3687(10) 0.121(8) Uiso 0.389(6) 1 d P B 2
H64D H 0.4492 0.2513 0.3783 0.181 Uiso 0.389(6) 1 calc PR B 2
H64E H 0.3890 0.2219 0.3391 0.181 Uiso 0.389(6) 1 calc PR B 2
H64F H 0.3848 0.2492 0.4009 0.181 Uiso 0.389(6) 1 calc PR B 2
C65B C 0.3224(6) 0.4690(9) 0.2861(6) 0.064(3) Uiso 0.389(6) 1 d P B 2
H65C H 0.3539 0.4611 0.2618 0.077 Uiso 0.389(6) 1 calc PR B 2
H65D H 0.2826 0.4790 0.2630 0.077 Uiso 0.389(6) 1 calc PR B 2
C66B C 0.3372(9) 0.5358(13) 0.3201(8) 0.069(5) Uiso 0.389(6) 1 d P B 2
H66D H 0.3401 0.5866 0.2982 0.103 Uiso 0.389(6) 1 calc PR B 2
H66E H 0.3766 0.5253 0.3428 0.103 Uiso 0.389(6) 1 calc PR B 2
H66F H 0.3055 0.5434 0.3438 0.103 Uiso 0.389(6) 1 calc PR B 2

loop_
_atom_site_aniso_label
_atom_site_aniso_U_11
_atom_site_aniso_U_22
_atom_site_aniso_U_33
_atom_site_aniso_U_23
_atom_site_aniso_U_13
_atom_site_aniso_U_12
Cu1 0.0415(2) 0.0493(3) 0.0390(2) 0.0133(2) 0.0091(2) 0.0045(2)
Cu2 0.0414(2) 0.0491(3) 0.0368(2) 0.0068(2) 0.00448(19) -0.0040(2)
Cu3 0.0321(2) 0.0421(3) 0.0327(2) 0.00002(19) 0.00259(17) -0.00397(19)
Cu4 0.0319(2) 0.0494(3) 0.0353(2) 0.0010(2) 0.00116(18) -0.0088(2)
Cu5 0.0441(2) 0.0406(3) 0.0351(2) -0.0007(2) 0.00173(19) -0.0041(2)
Cu6 0.0341(2) 0.0478(3) 0.0392(2) 0.0034(2) 0.00671(18) -0.0012(2)
Te1 0.04168(13) 0.04305(15) 0.03557(13) 0.00259(10) 0.00517(10) -0.00319(11)
Te2 0.03866(12) 0.04387(15) 0.03741(13) 0.00616(10) 0.00173(10) -0.00407(11)
Te3 0.03929(13) 0.04230(15) 0.04421(14) 0.00474(11) 0.00643(10) -0.00185(11)
Te4 0.03439(12) 0.04905(16) 0.03347(12) 0.00079(10) 0.00315(9) 0.00011(11)
Te5 0.03441(12) 0.03937(14) 0.03684(13) 0.00489(10) 0.00043(9) -0.00462(10)
Te6 0.03595(12) 0.04833(16) 0.03231(12) -0.00215(10) 0.00409(9) -0.00597(11)
P1 0.0476(6) 0.0570(7) 0.0547(7) 0.0226(6) 0.0147(5) 0.0130(5)
P2 0.0525(6) 0.0594(8) 0.0655(8) 0.0052(6) 0.0275(6) -0.0009(6)
P3 0.0344(5) 0.0953(11) 0.0496(7) -0.0210(7) 0.0041(5) -0.0199(6)
P4 0.0817(9) 0.0411(7) 0.0737(9) -0.0132(6) -0.0010(7) -0.0035(7)
P5 0.0434(5) 0.0516(7) 0.0416(6) -0.0041(5) 0.0132(4) -0.0075(5)
C1 0.048(2) 0.048(3) 0.048(2) -0.0011(19) 0.0084(18) -0.0013(19)
C2 0.054(2) 0.055(3) 0.049(2) -0.004(2) 0.0114(19) -0.007(2)
C3 0.063(3) 0.064(3) 0.074(3) -0.014(3) 0.023(3) -0.002(3)
C4 0.089(4) 0.051(3) 0.098(4) -0.023(3) 0.028(3) -0.005(3)
C5 0.087(4) 0.050(3) 0.113(5) -0.014(3) 0.043(4) -0.020(3)
C6 0.074(3) 0.049(3) 0.077(3) -0.006(2) 0.035(3) -0.012(2)
C7 0.0399(19) 0.049(2) 0.036(2) 0.0076(17) -0.0019(15) -0.0058(18)
C8 0.058(3) 0.067(3) 0.038(2) -0.001(2) -0.0030(19) -0.003(2)
C9 0.073(3) 0.077(4) 0.047(3) -0.011(2) -0.014(2) -0.009(3)
C10 0.052(3) 0.076(4) 0.070(3) -0.002(3) -0.021(2) -0.013(3)
C11 0.042(2) 0.077(4) 0.066(3) 0.004(3) 0.000(2) -0.010(2)
C12 0.044(2) 0.058(3) 0.043(2) 0.0008(19) -0.0022(17) -0.007(2)
C13 0.0352(18) 0.057(3) 0.039(2) -0.0020(18) 0.0039(16) 0.0035(18)
C14 0.038(2) 0.062(3) 0.056(3) 0.006(2) 0.0058(18) -0.004(2)
C15 0.046(2) 0.096(4) 0.079(4) -0.001(3) 0.012(2) -0.011(3)
C16 0.038(2) 0.128(6) 0.071(4) -0.015(4) 0.000(2) 0.008(3)
C17 0.054(3) 0.105(5) 0.059(3) -0.003(3) -0.005(2) 0.032(3)
C18 0.054(2) 0.067(3) 0.049(2) 0.002(2) 0.004(2) 0.018(2)
C19 0.0380(19) 0.062(3) 0.047(2) 0.008(2) 0.0083(17) 0.012(2)
C20 0.113(5) 0.119(6) 0.061(3) 0.010(4) 0.018(3) 0.072(5)
C21 0.155(7) 0.162(8) 0.086(5) 0.016(5) 0.019(5) 0.124(7)
C22 0.099(5) 0.131(6) 0.075(4) 0.030(4) -0.001(3) 0.063(5)
C23 0.058(3) 0.095(4) 0.054(3) 0.014(3) 0.001(2) 0.018(3)
C24 0.044(2) 0.060(3) 0.045(2) 0.002(2) 0.0049(18) 0.007(2)
C25 0.0436(19) 0.037(2) 0.0345(19) 0.0028(15) 0.0071(15) -0.0024(17)
C26 0.041(2) 0.051(3) 0.060(3) 0.013(2) -0.0002(18) -0.0083(19)
C27 0.060(3) 0.057(3) 0.080(4) 0.027(3) 0.010(3) -0.011(2)
C28 0.073(3) 0.047(3) 0.057(3) 0.016(2) 0.012(2) 0.006(2)
C29 0.050(2) 0.068(3) 0.073(3) 0.019(3) 0.000(2) 0.010(2)
C30 0.041(2) 0.056(3) 0.070(3) 0.018(2) 0.004(2) -0.004(2)
C31 0.0380(19) 0.060(3) 0.0315(19) -0.0013(17) 0.0054(15) 0.0039(18)
C32 0.045(2) 0.077(3) 0.039(2) -0.013(2) 0.0002(17) 0.003(2)
C33 0.051(3) 0.101(5) 0.046(3) -0.014(3) -0.008(2) 0.018(3)
C34 0.076(3) 0.097(5) 0.039(2) 0.005(3) 0.003(2) 0.035(3)
C35 0.080(3) 0.062(3) 0.057(3) 0.007(2) 0.008(3) 0.005(3)
C36 0.053(2) 0.062(3) 0.045(2) 0.006(2) 0.0008(19) -0.004(2)
C37 0.101(5) 0.090(5) 0.087(4) -0.032(4) 0.047(4) -0.020(4)
C38 0.118(5) 0.073(4) 0.104(5) 0.008(4) 0.055(4) 0.028(4)
C39 0.054(3) 0.102(4) 0.057(3) 0.000(3) 0.011(2) -0.022(3)
C40 0.064(3) 0.131(6) 0.091(5) 0.019(4) 0.026(3) -0.010(4)
C41 0.061(3) 0.109(5) 0.045(3) -0.004(3) 0.012(2) -0.004(3)
C42 0.096(4) 0.073(4) 0.064(3) 0.013(3) 0.028(3) 0.003(3)
C55 0.091(4) 0.065(4) 0.069(3) 0.019(3) 0.029(3) 0.021(3)
C56 0.123(5) 0.069(4) 0.080(4) 0.013(3) 0.025(4) 0.019(4)
C57 0.055(3) 0.077(4) 0.060(3) 0.034(3) 0.007(2) 0.008(2)
C58 0.075(4) 0.101(5) 0.095(5) 0.055(4) 0.007(3) 0.024(3)
C59 0.044(2) 0.079(4) 0.075(3) 0.024(3) 0.012(2) 0.010(2)
C60 0.054(3) 0.100(5) 0.088(4) 0.031(4) -0.011(3) -0.006(3)

loop_
_atom_type_symbol
_atom_type_description
_atom_type_scat_dispersion_real
_atom_type_scat_dispersion_imag
_atom_type_scat_source
C C 0.0033 0.0016 'International Tables Vol C Tables 4.2.6.8 and 6.1.1.4'
H H 0.0000 0.0000 'International Tables Vol C Tables 4.2.6.8 and 6.1.1.4'
P P 0.1023 0.0942 'International Tables Vol C Tables 4.2.6.8 and 6.1.1.4'
Cu Cu 0.3201 1.2651 'International Tables Vol C Tables 4.2.6.8 and 6.1.1.4'
Te Te -0.5308 1.6751 'International Tables Vol C Tables 4.2.6.8 and 6.1.1.4'

loop_
_exptl_crystal_face_index_h
_exptl_crystal_face_index_k
_exptl_crystal_face_index_l
_exptl_crystal_face_perp_dist
-21 13 23 0.2875
1 1 -1 0.1592
-1 -1 1 0.1512
26 -3 15 0.1762
9 -16 -12 0.2010
-13 -11 -22 0.1920
-17 25 -4 0.1839
1 -3 1 0.1882
7 4 29 0.1862

loop_
_geom_angle_atom_site_label_1
_geom_angle_atom_site_label_2
_geom_angle_atom_site_label_3
_geom_angle
P1 Cu1 P2 124.38(5)
P1 Cu1 Te2 117.90(4)
P2 Cu1 Te2 97.97(4)
P1 Cu1 Te1 117.70(4)
P2 Cu1 Te1 98.48(4)
Te2 Cu1 Te1 94.578(16)
Te3 Cu2 Te2 139.71(2)
Te3 Cu2 Te1 115.77(2)
Te2 Cu2 Te1 104.444(19)
Te5 Cu3 Te6 121.084(18)
Te5 Cu3 Te4 118.705(19)
Te6 Cu3 Te4 117.891(17)
P3 Cu4 Te4 108.52(4)
P3 Cu4 Te6 115.29(4)
Te4 Cu4 Te6 118.796(19)
P3 Cu4 Te1 108.63(5)
Te4 Cu4 Te1 98.467(17)
Te6 Cu4 Te1 105.304(18)
P4 Cu5 Te5 111.83(5)
P4 Cu5 Te4 110.98(4)
Te5 Cu5 Te4 119.044(19)
P4 Cu5 Te2 107.58(4)
Te5 Cu5 Te2 106.588(19)
Te4 Cu5 Te2 99.388(18)
P5 Cu6 Te3 114.74(4)
P5 Cu6 Te5 113.63(4)
Te3 Cu6 Te5 99.126(18)
P5 Cu6 Te6 111.37(3)
Te3 Cu6 Te6 99.148(18)
Te5 Cu6 Te6 117.414(18)
C1 Te1 Cu2 110.46(11)
C1 Te1 Cu4 101.95(12)
Cu2 Te1 Cu4 91.889(17)
C1 Te1 Cu1 116.19(12)
Cu2 Te1 Cu1 58.987(15)
Cu4 Te1 Cu1 137.696(19)
C7 Te2 Cu2 105.97(12)
C7 Te2 Cu5 100.52(11)
Cu2 Te2 Cu5 84.764(17)
C7 Te2 Cu1 115.99(12)
Cu2 Te2 Cu1 59.669(16)
Cu5 Te2 Cu1 133.924(18)
C13 Te3 Cu2 114.11(11)
C13 Te3 Cu6 107.95(12)
Cu2 Te3 Cu6 91.272(17)
C19 Te4 Cu4 104.71(13)
C19 Te4 Cu5 108.54(12)
Cu4 Te4 Cu5 111.228(17)
C19 Te4 Cu3 101.54(11)
Cu4 Te4 Cu3 57.457(15)
Cu5 Te4 Cu3 57.944(15)
C25 Te5 Cu3 102.42(11)
C25 Te5 Cu5 99.29(10)
Cu3 Te5 Cu5 58.840(15)
C25 Te5 Cu6 108.32(11)
Cu3 Te5 Cu6 59.006(15)
Cu5 Te5 Cu6 115.662(17)
C31 Te6 Cu3 99.42(11)
C31 Te6 Cu4 104.32(10)
Cu3 Te6 Cu4 57.515(14)
C31 Te6 Cu6 104.08(11)
Cu3 Te6 Cu6 58.591(15)
Cu4 Te6 Cu6 112.847(17)
C59 P1 C55 103.1(3)
C59 P1 C57 103.5(2)
C55 P1 C57 104.0(3)
C59 P1 Cu1 113.78(18)
C55 P1 Cu1 117.6(2)
C57 P1 Cu1 113.38(16)
C61A P2 C65A 104.4(4)
C61A P2 C63A 106.3(4)
C65A P2 C63A 97.5(4)
C63B P2 C65B 101.3(7)
C63B P2 C61B 101.8(8)
C65B P2 C61B 91.0(6)
C63B P2 Cu1 130.4(6)
C61A P2 Cu1 123.8(3)
C65A P2 Cu1 111.8(3)
C63A P2 Cu1 109.6(3)
C65B P2 Cu1 111.6(4)
C61B P2 Cu1 113.3(5)
C47A P3 C43A 96.2(6)
C45B P3 C43B 102.1(5)
C47A P3 C45A 99.1(5)
C43A P3 C45A 104.8(5)
C45B P3 C47B 101.1(5)
C43B P3 C47B 108.7(5)
C47A P3 Cu4 124.0(4)
C45B P3 Cu4 119.4(4)
C43A P3 Cu4 120.4(3)
C43B P3 Cu4 115.7(3)
C45A P3 Cu4 109.1(3)
C47B P3 Cu4 108.6(4)
C49A P4 C53A 102.2(6)
C51B P4 C53B 102.5(8)
C51B P4 C49B 105.4(9)
C53B P4 C49B 100.0(10)
C49A P4 C51A 108.8(7)
C53A P4 C51A 92.8(6)
C49A P4 Cu5 114.8(5)
C53A P4 Cu5 119.5(3)
C51B P4 Cu5 118.0(4)
C53B P4 Cu5 115.7(7)
C49B P4 Cu5 113.2(8)
C51A P4 Cu5 116.0(5)
C39 P5 C37 105.5(3)
C39 P5 C41 102.8(3)
C37 P5 C41 98.1(3)
C39 P5 Cu6 115.21(17)
C37 P5 Cu6 113.1(2)
C41 P5 Cu6 119.89(17)
C2 C1 C6 119.0(4)
C2 C1 Te1 122.9(3)
C6 C1 Te1 118.1(3)
C1 C2 C3 120.1(4)
C4 C3 C2 120.1(5)
C5 C4 C3 120.0(5)
C4 C5 C6 120.0(5)
C5 C6 C1 120.7(5)
C12 C7 C8 119.8(4)
C12 C7 Te2 121.8(3)
C8 C7 Te2 118.3(3)
C7 C8 C9 120.0(5)
C10 C9 C8 120.0(5)
C9 C10 C11 120.5(4)
C10 C11 C12 119.7(5)
C7 C12 C11 120.0(4)
C14 C13 C18 118.8(4)
C14 C13 Te3 123.1(3)
C18 C13 Te3 118.0(4)
C13 C14 C15 120.3(5)
C16 C15 C14 119.6(6)
C17 C16 C15 120.3(5)
C16 C17 C18 120.9(5)
C17 C18 C13 120.2(5)
C24 C19 C20 119.1(4)
C24 C19 Te4 122.3(3)
C20 C19 Te4 118.6(4)
C19 C20 C21 119.1(6)
C22 C21 C20 121.4(6)
C21 C22 C23 119.0(6)
C22 C23 C24 121.1(5)
C23 C24 C19 120.3(5)
C26 C25 C30 118.3(4)
C26 C25 Te5 119.1(3)
C30 C25 Te5 122.6(3)
C25 C26 C27 120.5(4)
C28 C27 C26 120.8(4)
C29 C28 C27 119.0(4)
C28 C29 C30 120.6(4)
C25 C30 C29 120.7(4)
C36 C31 C32 119.0(4)
C36 C31 Te6 121.2(3)
C32 C31 Te6 119.7(4)
C33 C32 C31 119.9(5)
C34 C33 C32 120.8(5)
C33 C34 C35 119.4(5)
C36 C35 C34 120.3(5)
C35 C36 C31 120.5(5)
C38 C37 P5 111.6(5)
C40 C39 P5 117.4(4)
C42 C41 P5 112.8(4)
C44A C43A P3 108.3(8)
C46A C45A P3 110.2(7)
C48A C47A P3 109.5(8)
C44B C43B P3 117.4(7)
C46B C45B P3 118.0(8)
C48B C47B P3 118.3(10)
P4 C49A C50A 111.4(8)
C52A C51A P4 108.5(11)
C54A C53A P4 116.9(8)
C50B C49B P4 103.5(17)
C52B C51B P4 101.4(13)
C54B C53B P4 114.0(15)
C56 C55 P1 114.7(4)
C58 C57 P1 116.8(4)
C60 C59 P1 113.1(4)
C62A C61A P2 112.9(7)
C64A C63A P2 115.1(6)
C66A C65A P2 111.9(6)
C62B C61B P2 116.8(11)
C64B C63B P2 113.7(16)
C66B C65B P2 107.9(12)

loop_
_geom_bond_atom_site_label_1
_geom_bond_atom_site_label_2
_geom_bond_distance
Cu1 P1 2.2517(12)
Cu1 P2 2.2538(12)
Cu1 Te2 2.7356(6)
Cu1 Te1 2.7622(6)
Cu2 Te3 2.5084(6)
Cu2 Te2 2.5410(6)
Cu2 Te1 2.5700(5)
Cu3 Te5 2.6082(5)
Cu3 Te6 2.6385(5)
Cu3 Te4 2.6725(5)
Cu4 P3 2.2454(11)
Cu4 Te4 2.6283(6)
Cu4 Te6 2.6578(5)
Cu4 Te1 2.6607(5)
Cu5 P4 2.2475(14)
Cu5 Te5 2.6311(5)
Cu5 Te4 2.6405(5)
Cu5 Te2 2.6525(5)
Cu6 P5 2.2591(11)
Cu6 Te3 2.6260(6)
Cu6 Te5 2.6709(6)
Cu6 Te6 2.6753(5)
Te1 C1 2.141(5)
Te2 C7 2.131(4)
Te3 C13 2.137(4)
Te4 C19 2.132(4)
Te5 C25 2.123(4)
Te6 C31 2.137(4)
P1 C59 1.823(5)
P1 C55 1.826(6)
P1 C57 1.839(5)
P2 C63B 1.688(17)
P2 C61A 1.709(9)
P2 C65A 1.889(9)
P2 C63A 1.891(9)
P2 C65B 1.932(14)
P2 C61B 2.012(17)
P3 C47A 1.692(11)
P3 C45B 1.703(10)
P3 C43A 1.738(10)
P3 C43B 1.928(10)
P3 C45A 1.980(10)
P3 C47B 2.000(13)
P4 C49A 1.742(13)
P4 C53A 1.784(10)
P4 C51B 1.825(12)
P4 C53B 1.83(2)
P4 C49B 1.95(2)
P4 C51A 1.951(17)
P5 C39 1.812(5)
P5 C37 1.834(6)
P5 C41 1.851(6)
C1 C2 1.381(6)
C1 C6 1.386(6)
C2 C3 1.386(7)
C3 C4 1.384(8)
C4 C5 1.364(8)
C5 C6 1.382(7)
C7 C12 1.374(6)
C7 C8 1.385(6)
C8 C9 1.394(7)
C9 C10 1.365(8)
C10 C11 1.381(8)
C11 C12 1.399(6)
C13 C14 1.390(7)
C13 C18 1.400(6)
C14 C15 1.392(6)
C15 C16 1.389(9)
C16 C17 1.358(9)
C17 C18 1.377(7)
C19 C24 1.385(6)
C19 C20 1.388(7)
C20 C21 1.402(9)
C21 C22 1.358(9)
C22 C23 1.375(9)
C23 C24 1.377(7)
C25 C26 1.379(6)
C25 C30 1.382(6)
C26 C27 1.382(6)
C27 C28 1.375(7)
C28 C29 1.365(7)
C29 C30 1.384(7)
C31 C36 1.387(6)
C31 C32 1.392(6)
C32 C33 1.384(7)
C33 C34 1.370(9)
C34 C35 1.388(8)
C35 C36 1.375(7)
C37 C38 1.560(10)
C39 C40 1.535(7)
C41 C42 1.551(8)
C43A C44A 1.531(16)
C45A C46A 1.509(13)
C47A C48A 1.519(18)
C43B C44B 1.505(15)
C45B C46B 1.527(15)
C47B C48B 1.523(18)
C49A C50A 1.757(17)
C51A C52A 1.47(2)
C53A C54A 1.550(16)
C49B C50B 1.26(3)
C51B C52B 1.59(3)
C53B C54B 1.69(3)
C55 C56 1.515(9)
C57 C58 1.523(7)
C59 C60 1.520(9)
C61A C62A 1.530(14)
C63A C64A 1.560(11)
C65A C66A 1.557(14)
C61B C62B 1.53(2)
C63B C64B 1.41(3)
C65B C66B 1.34(2)
